data_1503059
loop_
_publ_author_name
'Burke, Jason P.'
'Sabat, Michal'
'Iovan, Diana A.'
'Myers, William H.'
'Chruma, Jason J.'

_publ_section_title
;
 Exploring the original proposed biosynthesis of (+)-symbioimine: remote
 exocyclic stereocontrol in a type I IMDA reaction.
;
_journal_issue 14
_journal_name_full 'Organic letters'
_journal_page_first 3192
_journal_page_last 3195
_journal_paper_doi 10.1021/ol101141a
_journal_volume 12
_journal_year 2010
_chemical_formula_moiety 'C26 H37 N O5'
_chemical_formula_sum 'C26 H37 N O5'
_chemical_formula_weight 443.57
_chemical_melting_point 373.15
_chemical_name_systematic
;
(3R,3aS,3a1R,4S,6aR,9aS)-tert-butyl 4-(3,5-dimethoxyphenyl)-9a-hydroxy-
3-methyl-2,3,3a,3a1,4,6a,7,8,9,9a-decahydro-1H-benzo[de]quinoline-1-carboxylate
;
_space_group_IT_number 29
_symmetry_cell_setting orthorhombic
_symmetry_space_group_name_Hall 'P 2c -2ac'
_symmetry_space_group_name_H-M 'P c a 21'
_atom_sites_solution_hydrogens geom
_atom_sites_solution_primary direct
_atom_sites_solution_secondary difmap
_audit_creation_method SHELXL-97
_cell_angle_alpha 90.00
_cell_angle_beta 90.00
_cell_angle_gamma 90.00
_cell_formula_units_Z 8
_cell_length_a 16.5169(9)
_cell_length_b 5.7641(3)
_cell_length_c 50.954(3)
_cell_measurement_reflns_used 5282
_cell_measurement_temperature 273(2)
_cell_measurement_theta_max 26.301
_cell_measurement_theta_min 2.466
_cell_volume 4851.1(5)
_computing_cell_refinement 'Bruker SMART'
_computing_data_collection 'Bruker SMART'
_computing_data_reduction 'Bruker SAINT'
_computing_molecular_graphics 'Bruker SHELXTL'
_computing_publication_material 'Bruker SHELXTL'
_computing_structure_refinement 'SHELXL-97 (Sheldrick, 1997)'
_computing_structure_solution 'SHELXS-97 (Sheldrick, 1990)'
_diffrn_ambient_temperature 273(2)
_diffrn_measured_fraction_theta_full 0.996
_diffrn_measured_fraction_theta_max 0.996
_diffrn_measurement_device_type 'Bruker SMART APEX CCD area detector'
_diffrn_measurement_method 'phi and omega scans'
_diffrn_radiation_monochromator graphite
_diffrn_radiation_source 'fine-focus sealed tube'
_diffrn_radiation_type MoK\a
_diffrn_radiation_wavelength 0.71073
_diffrn_reflns_av_R_equivalents 0.0688
_diffrn_reflns_av_sigmaI/netI 0.0906
_diffrn_reflns_limit_h_max 24
_diffrn_reflns_limit_h_min -23
_diffrn_reflns_limit_k_max 8
_diffrn_reflns_limit_k_min -8
_diffrn_reflns_limit_l_max 75
_diffrn_reflns_limit_l_min -76
_diffrn_reflns_number 60969
_diffrn_reflns_theta_full 32.50
_diffrn_reflns_theta_max 32.50
_diffrn_reflns_theta_min 2.40
_exptl_absorpt_coefficient_mu 0.083
_exptl_absorpt_correction_T_max 0.9267
_exptl_absorpt_correction_T_min 0.8934
_exptl_absorpt_correction_type empirical
_exptl_absorpt_process_details 'Bruker SADABS'
_exptl_crystal_colour colorless
_exptl_crystal_density_diffrn 1.215
_exptl_crystal_density_meas ?
_exptl_crystal_density_method 'not measured'
_exptl_crystal_description block
_exptl_crystal_F_000 1920
_exptl_crystal_size_max 0.35
_exptl_crystal_size_mid 0.28
_exptl_crystal_size_min 0.25
_refine_diff_density_max 0.154
_refine_diff_density_min -0.145
_refine_diff_density_rms 0.029
_refine_ls_abs_structure_details 'Flack H D (1983), Acta Cryst. A39, 876-881'
_refine_ls_abs_structure_Flack 0.0(7)
_refine_ls_extinction_coef 0
_refine_ls_extinction_method none
_refine_ls_goodness_of_fit_ref 0.893
_refine_ls_hydrogen_treatment fixed
_refine_ls_matrix_type full
_refine_ls_number_parameters 591
_refine_ls_number_reflns 17435
_refine_ls_number_restraints 1
_refine_ls_restrained_S_all 0.893
_refine_ls_R_factor_all 0.1501
_refine_ls_R_factor_gt 0.0503
_refine_ls_shift/su_max 0.001
_refine_ls_shift/su_mean 0.000
_refine_ls_structure_factor_coef Fsqd
_refine_ls_weighting_details 'calc w=1/[\s^2^(Fo^2^)+(0.0265P)^2^+0.0000P] where P=(Fo^2^+2Fc^2^)/3'
_refine_ls_weighting_scheme calc
_refine_ls_wR_factor_gt 0.0750
_refine_ls_wR_factor_ref 0.0959
_reflns_number_gt 6674
_reflns_number_total 17435
_reflns_threshold_expression >2sigma(I)
_cod_data_source_file ol101141a_si_002.cif
_cod_data_source_block C26H37NO5
_cod_depositor_comments
;
The following automatic conversions were performed:

'_exptl_crystal_density_meas' value 'not measured' was changed to '?'
- the value is perceived as not measured.

Automatic conversion script
Id: cif_fix_values 3008 2015-01-20 13:52:24Z robertas 
;
_cod_original_cell_volume 4851.1(4)
_cod_original_sg_symbol_H-M Pca2(1)
_cod_database_code 1503059

loop_
_symmetry_equiv_pos_as_xyz
'x, y, z'
'-x, -y, z+1/2'
'x+1/2, -y, z'
'-x+1/2, y, z+1/2'

loop_
_atom_site_label
_atom_site_type_symbol
_atom_site_fract_x
_atom_site_fract_y
_atom_site_fract_z
_atom_site_U_iso_or_equiv
_atom_site_adp_type
_atom_site_occupancy
_atom_site_symmetry_multiplicity
_atom_site_calc_flag
_atom_site_refinement_flags
O1A O 0.95703(11) 0.9749(3) 0.87449(4) 0.0620(5) Uani 1 1 d .
H1A H 0.9442 1.0049 0.8897 0.093 Uiso 1 1 calc R
O2A O 0.85845(13) 0.9812(3) 0.91335(4) 0.0751(7) Uani 1 1 d .
O3A O 0.72873(9) 0.8888(3) 0.90426(3) 0.0629(4) Uani 1 1 d .
O4A O 0.60151(11) 0.5790(4) 0.73995(4) 0.0770(6) Uani 1 1 d .
O5A O 0.83218(10) 0.0904(3) 0.73386(3) 0.0624(5) Uani 1 1 d .
O1B O 0.79443(10) 0.4149(3) 0.53193(4) 0.0666(5) Uani 1 1 d .
H1B H 0.8091 0.4422 0.5169 0.100 Uiso 1 1 calc R
O2B O 0.89302(12) 0.4175(4) 0.49314(4) 0.0776(6) Uani 1 1 d .
O3B O 1.02519(9) 0.3846(3) 0.50440(3) 0.0593(4) Uani 1 1 d .
O4B O 1.15123(10) 0.0850(3) 0.66917(4) 0.0749(6) Uani 1 1 d .
O5B O 0.92106(10) -0.4080(3) 0.67494(3) 0.0622(5) Uani 1 1 d .
N1A N 0.82380(10) 0.8148(3) 0.87438(4) 0.0523(5) Uani 1 1 d .
N1B N 0.93087(10) 0.2853(3) 0.53375(4) 0.0503(5) Uani 1 1 d .
C1A C 0.84592(12) 0.6989(4) 0.81920(4) 0.0405(5) Uani 1 1 d .
H1A1 H 0.8550 0.5313 0.8205 0.049 Uiso 1 1 calc R
C2A C 0.85164(13) 0.7665(4) 0.78977(4) 0.0463(6) Uani 1 1 d .
H2A H 0.8293 0.9232 0.7880 0.056 Uiso 1 1 calc R
C3A C 0.93835(14) 0.7757(4) 0.78037(5) 0.0583(7) Uani 1 1 d .
H3A H 0.9474 0.7844 0.7624 0.070 Uiso 1 1 calc R
C4A C 1.00176(15) 0.7723(4) 0.79585(5) 0.0587(7) Uani 1 1 d .
H4A H 1.0526 0.7794 0.7881 0.070 Uiso 1 1 calc R
C5A C 1.02799(19) 0.5235(4) 0.83480(7) 0.0593(9) Uani 1 1 d .
H5A1 H 0.9936 0.4021 0.8278 0.071 Uiso 1 1 calc R
H5A2 H 1.0825 0.4975 0.8284 0.071 Uiso 1 1 calc R
C6A C 1.0277(2) 0.5108(4) 0.86448(8) 0.0748(11) Uani 1 1 d .
H6A1 H 1.0453 0.3583 0.8701 0.090 Uiso 1 1 calc R
H6A2 H 1.0649 0.6248 0.8716 0.090 Uiso 1 1 calc R
C7A C 0.94295(19) 0.5576(4) 0.87454(7) 0.0640(8) Uani 1 1 d .
H7A1 H 0.9437 0.5566 0.8936 0.077 Uiso 1 1 calc R
H7A2 H 0.9074 0.4336 0.8688 0.077 Uiso 1 1 calc R
C8A C 0.90884(13) 0.7893(4) 0.86508(4) 0.0479(6) Uani 1 1 d .
C9A C 0.91271(11) 0.8205(4) 0.83506(4) 0.0398(5) Uani 1 1 d .
H9A H 0.9061 0.9870 0.8318 0.048 Uiso 1 1 calc R
C10A C 0.99802(12) 0.7578(4) 0.82522(5) 0.0493(6) Uani 1 1 d .
H10A H 1.0352 0.8753 0.8321 0.059 Uiso 1 1 calc R
C11A C 0.76280(12) 0.7509(4) 0.83108(5) 0.0512(6) Uani 1 1 d .
H11A H 0.7231 0.6536 0.8220 0.061 Uiso 1 1 calc R
C12A C 0.76374(14) 0.6766(5) 0.85977(5) 0.0609(7) Uani 1 1 d .
H12A H 0.7105 0.6989 0.8674 0.073 Uiso 1 1 calc R
H12B H 0.7773 0.5132 0.8610 0.073 Uiso 1 1 calc R
C13A C 0.80811(16) 0.9002(4) 0.89855(5) 0.0556(6) Uani 1 1 d .
C14A C 0.6940(2) 1.0199(4) 0.92657(7) 0.0535(8) Uani 1 1 d .
C15A C 0.6050(2) 0.9635(5) 0.92321(7) 0.0720(9) Uani 1 1 d .
H15A H 0.5866 1.0203 0.9065 0.108 Uiso 1 1 calc R
H15B H 0.5745 1.0359 0.9370 0.108 Uiso 1 1 calc R
H15C H 0.5975 0.7984 0.9240 0.108 Uiso 1 1 calc R
C16A C 0.70997(18) 1.2738(4) 0.92304(6) 0.0850(9) Uani 1 1 d .
H16A H 0.7671 1.3027 0.9244 0.127 Uiso 1 1 calc R
H16B H 0.6820 1.3596 0.9364 0.127 Uiso 1 1 calc R
H16C H 0.6911 1.3219 0.9061 0.127 Uiso 1 1 calc R
C17A C 0.7253(2) 0.9264(5) 0.95221(6) 0.0801(9) Uani 1 1 d .
H17A H 0.7233 0.7599 0.9519 0.120 Uiso 1 1 calc R
H17B H 0.6923 0.9833 0.9663 0.120 Uiso 1 1 calc R
H17C H 0.7802 0.9762 0.9547 0.120 Uiso 1 1 calc R
C18A C 0.80145(13) 0.6077(4) 0.77238(4) 0.0426(5) Uani 1 1 d .
C19A C 0.72173(13) 0.6692(4) 0.76561(5) 0.0503(6) Uani 1 1 d .
H19A H 0.6981 0.8015 0.7727 0.060 Uiso 1 1 calc R
C20A C 0.67917(18) 0.5320(4) 0.74845(6) 0.0512(8) Uani 1 1 d .
C21A C 0.71315(14) 0.3361(4) 0.73712(5) 0.0526(6) Uani 1 1 d .
H21A H 0.6842 0.2475 0.7251 0.063 Uiso 1 1 calc R
C22A C 0.79134(14) 0.2760(4) 0.74419(4) 0.0471(6) Uani 1 1 d .
C23A C 0.83326(14) 0.4100(4) 0.76203(5) 0.0460(6) Uani 1 1 d .
H23A H 0.8848 0.3638 0.7672 0.055 Uiso 1 1 calc R
C24A C 0.56249(15) 0.7789(5) 0.75066(6) 0.0805(9) Uani 1 1 d .
H24A H 0.5582 0.7625 0.7694 0.121 Uiso 1 1 calc R
H24B H 0.5094 0.7938 0.7432 0.121 Uiso 1 1 calc R
H24C H 0.5937 0.9147 0.7466 0.121 Uiso 1 1 calc R
C25A C 0.7972(2) -0.0280(5) 0.71225(7) 0.0762(10) Uani 1 1 d .
H25A H 0.7456 -0.0901 0.7173 0.114 Uiso 1 1 calc R
H25B H 0.8322 -0.1522 0.7069 0.114 Uiso 1 1 calc R
H25C H 0.7901 0.0783 0.6979 0.114 Uiso 1 1 calc R
C26A C 0.7339(2) 1.0014(5) 0.82903(8) 0.0805(12) Uani 1 1 d .
H26A H 0.6880 1.0238 0.8403 0.121 Uiso 1 1 calc R
H26B H 0.7188 1.0344 0.8112 0.121 Uiso 1 1 calc R
H26C H 0.7768 1.1040 0.8343 0.121 Uiso 1 1 calc R
C1B C 0.90927(11) 0.1921(4) 0.58958(4) 0.0382(5) Uani 1 1 d .
H1B1 H 0.9033 0.0230 0.5889 0.046 Uiso 1 1 calc R
C2B C 0.90148(12) 0.2644(4) 0.61837(4) 0.0447(5) Uani 1 1 d .
H2B H 0.9234 0.4220 0.6197 0.054 Uiso 1 1 calc R
C3B C 0.81558(14) 0.2751(4) 0.62749(5) 0.0575(7) Uani 1 1 d .
H3B H 0.8065 0.2925 0.6454 0.069 Uiso 1 1 calc R
C4B C 0.75158(14) 0.2615(4) 0.61199(5) 0.0622(7) Uani 1 1 d .
H4B H 0.7006 0.2723 0.6196 0.075 Uiso 1 1 calc R
C5B C 0.7306(2) -0.0148(4) 0.57504(8) 0.0685(10) Uani 1 1 d .
H5B1 H 0.7666 -0.1266 0.5832 0.082 Uiso 1 1 calc R
H5B2 H 0.6762 -0.0442 0.5814 0.082 Uiso 1 1 calc R
C6B C 0.73281(18) -0.0465(5) 0.54539(8) 0.0674(9) Uani 1 1 d .
H6B1 H 0.6946 0.0583 0.5371 0.081 Uiso 1 1 calc R
H6B2 H 0.7177 -0.2043 0.5409 0.081 Uiso 1 1 calc R
C7B C 0.81853(19) 0.0045(4) 0.53557(7) 0.0586(8) Uani 1 1 d .
H7B1 H 0.8557 -0.1082 0.5429 0.070 Uiso 1 1 calc R
H7B2 H 0.8200 -0.0110 0.5166 0.070 Uiso 1 1 calc R
C8B C 0.84578(12) 0.2468(4) 0.54314(4) 0.0462(6) Uani 1 1 d .
C9B C 0.84127(11) 0.2951(4) 0.57282(4) 0.0425(5) Uani 1 1 d .
H9B H 0.8456 0.4638 0.5748 0.051 Uiso 1 1 calc R
C10B C 0.75634(13) 0.2300(4) 0.58293(5) 0.0499(6) Uani 1 1 d .
H10B H 0.7177 0.3383 0.5750 0.060 Uiso 1 1 calc R
C11B C 0.99226(12) 0.2506(4) 0.57766(5) 0.0502(6) Uani 1 1 d .
H11B H 1.0326 0.1586 0.5872 0.060 Uiso 1 1 calc R
C12B C 0.99418(13) 0.1704(4) 0.54936(4) 0.0558(7) Uani 1 1 d .
H12C H 1.0468 0.2047 0.5419 0.067 Uiso 1 1 calc R
H12D H 0.9863 0.0038 0.5487 0.067 Uiso 1 1 calc R
C13B C 0.94566(15) 0.3660(4) 0.50928(5) 0.0547(6) Uani 1 1 d .
C14B C 1.05655(19) 0.5356(4) 0.48354(6) 0.0473(7) Uani 1 1 d .
C15B C 1.1474(2) 0.5206(5) 0.48830(8) 0.0798(11) Uani 1 1 d .
H15D H 1.1596 0.5780 0.5055 0.120 Uiso 1 1 calc R
H15E H 1.1753 0.6124 0.4754 0.120 Uiso 1 1 calc R
H15F H 1.1646 0.3619 0.4869 0.120 Uiso 1 1 calc R
C16B C 1.03561(19) 0.4438(5) 0.45650(6) 0.0746(9) Uani 1 1 d .
H16D H 1.0548 0.2873 0.4548 0.112 Uiso 1 1 calc R
H16E H 1.0608 0.5392 0.4434 0.112 Uiso 1 1 calc R
H16F H 0.9779 0.4467 0.4542 0.112 Uiso 1 1 calc R
C17B C 1.02568(18) 0.7787(4) 0.48727(6) 0.0887(9) Uani 1 1 d .
H17D H 0.9686 0.7831 0.4837 0.133 Uiso 1 1 calc R
H17E H 1.0534 0.8814 0.4755 0.133 Uiso 1 1 calc R
H17F H 1.0352 0.8269 0.5050 0.133 Uiso 1 1 calc R
C18B C 0.95228(14) 0.1115(4) 0.63633(4) 0.0438(5) Uani 1 1 d .
C19B C 1.03098(13) 0.1737(4) 0.64318(5) 0.0496(6) Uani 1 1 d .
H19B H 1.0544 0.3063 0.6361 0.060 Uiso 1 1 calc R
C20B C 1.07430(18) 0.0372(5) 0.66063(6) 0.0531(8) Uani 1 1 d .
C21B C 1.03950(14) -0.1586(4) 0.67179(5) 0.0514(6) Uani 1 1 d .
H21B H 1.0685 -0.2468 0.6838 0.062 Uiso 1 1 calc R
C22B C 0.96246(15) -0.2212(4) 0.66503(4) 0.0478(6) Uani 1 1 d .
C23B C 0.91905(15) -0.0871(4) 0.64705(5) 0.0481(6) Uani 1 1 d .
H23B H 0.8671 -0.1321 0.6422 0.058 Uiso 1 1 calc R
C24B C 1.19031(15) 0.2828(5) 0.65840(6) 0.0804(9) Uani 1 1 d .
H24D H 1.1944 0.2658 0.6397 0.121 Uiso 1 1 calc R
H24E H 1.2436 0.2969 0.6658 0.121 Uiso 1 1 calc R
H24F H 1.1594 0.4192 0.6624 0.121 Uiso 1 1 calc R
C25B C 0.9570(2) -0.5248(5) 0.69681(6) 0.0694(9) Uani 1 1 d .
H25D H 1.0081 -0.5899 0.6916 0.104 Uiso 1 1 calc R
H25E H 0.9217 -0.6465 0.7027 0.104 Uiso 1 1 calc R
H25F H 0.9654 -0.4162 0.7108 0.104 Uiso 1 1 calc R
C26B C 1.01808(19) 0.5059(4) 0.57997(8) 0.0740(12) Uani 1 1 d .
H26D H 1.0725 0.5232 0.5736 0.111 Uiso 1 1 calc R
H26E H 1.0156 0.5532 0.5980 0.111 Uiso 1 1 calc R
H26F H 0.9823 0.6009 0.5697 0.111 Uiso 1 1 calc R

loop_
_atom_site_aniso_label
_atom_site_aniso_U_11
_atom_site_aniso_U_22
_atom_site_aniso_U_33
_atom_site_aniso_U_23
_atom_site_aniso_U_13
_atom_site_aniso_U_12
O1A 0.0459(10) 0.0749(12) 0.0653(13) -0.0241(10) -0.0087(9) -0.0132(8)
O2A 0.0565(13) 0.1095(15) 0.0592(13) -0.0345(10) -0.0145(11) 0.0005(10)
O3A 0.0508(11) 0.0879(13) 0.0499(10) -0.0224(11) 0.0007(9) -0.0011(10)
O4A 0.0460(11) 0.0937(14) 0.0912(15) -0.0290(13) -0.0141(11) 0.0070(11)
O5A 0.0692(12) 0.0635(11) 0.0546(12) -0.0132(10) -0.0029(9) 0.0076(10)
O1B 0.0484(11) 0.0839(12) 0.0676(14) 0.0223(12) -0.0092(10) 0.0132(10)
O2B 0.0534(13) 0.1281(16) 0.0513(13) 0.0280(12) -0.0138(11) -0.0054(12)
O3B 0.0430(10) 0.0834(12) 0.0514(10) 0.0244(10) 0.0016(8) -0.0025(9)
O4B 0.0446(11) 0.0892(13) 0.0910(15) 0.0257(14) -0.0198(11) -0.0096(11)
O5B 0.0713(12) 0.0621(10) 0.0530(11) 0.0112(10) -0.0058(9) -0.0078(10)
N1A 0.0410(11) 0.0694(13) 0.0465(12) -0.0191(11) 0.0020(9) -0.0090(9)
N1B 0.0352(10) 0.0712(13) 0.0446(12) 0.0194(10) -0.0021(9) 0.0071(9)
C1A 0.0331(12) 0.0407(12) 0.0476(14) -0.0057(11) 0.0029(9) -0.0064(10)
C2A 0.0438(13) 0.0469(14) 0.0484(15) 0.0054(11) -0.0038(11) -0.0052(10)
C3A 0.0551(16) 0.0740(17) 0.0460(15) 0.0033(13) 0.0085(12) -0.0195(13)
C4A 0.0404(14) 0.0753(18) 0.0605(16) 0.0041(14) 0.0089(13) -0.0142(12)
C5A 0.0447(18) 0.0733(19) 0.060(2) -0.0010(14) 0.0041(16) 0.0136(12)
C6A 0.072(2) 0.0695(19) 0.083(3) 0.0111(15) -0.013(2) 0.0161(14)
C7A 0.068(2) 0.0720(18) 0.0519(19) 0.0040(15) -0.0041(16) 0.0022(15)
C8A 0.0438(13) 0.0524(14) 0.0476(14) -0.0105(11) -0.0040(11) -0.0061(11)
C9A 0.0353(12) 0.0391(11) 0.0449(13) -0.0023(10) -0.0036(10) -0.0065(9)
C10A 0.0354(13) 0.0557(15) 0.0567(15) -0.0040(12) -0.0022(11) -0.0084(11)
C11A 0.0337(12) 0.0710(17) 0.0488(15) -0.0187(13) -0.0021(11) -0.0073(12)
C12A 0.0466(15) 0.0822(19) 0.0540(16) -0.0265(14) 0.0111(11) -0.0194(13)
C13A 0.0539(17) 0.0661(17) 0.0467(16) -0.0096(14) -0.0040(13) 0.0045(13)
C14A 0.060(2) 0.0500(15) 0.0505(19) -0.0082(12) 0.0093(17) 0.0082(12)
C15A 0.063(2) 0.095(2) 0.058(2) -0.0121(16) 0.0092(18) 0.0097(15)
C16A 0.097(2) 0.0646(19) 0.093(2) 0.0020(16) 0.0063(18) 0.0050(15)
C17A 0.111(3) 0.093(2) 0.0365(17) -0.0043(17) -0.0045(17) 0.010(2)
C18A 0.0422(14) 0.0513(14) 0.0342(13) 0.0029(11) 0.0012(11) -0.0056(12)
C19A 0.0430(14) 0.0599(15) 0.0481(15) -0.0081(12) 0.0004(11) -0.0021(11)
C20A 0.0379(16) 0.0655(17) 0.050(2) -0.0048(14) 0.0008(15) -0.0069(12)
C21A 0.0524(16) 0.0552(15) 0.0501(15) -0.0089(13) -0.0058(12) -0.0070(12)
C22A 0.0503(15) 0.0515(15) 0.0397(13) -0.0003(11) 0.0029(12) -0.0026(12)
C23A 0.0420(14) 0.0547(15) 0.0413(14) 0.0041(13) -0.0051(11) 0.0014(12)
C24A 0.0487(16) 0.088(2) 0.105(2) -0.0175(18) -0.0077(16) 0.0129(15)
C25A 0.084(3) 0.081(2) 0.064(2) -0.0232(16) 0.004(2) 0.0009(16)
C26A 0.058(2) 0.105(3) 0.079(3) -0.0274(17) -0.026(2) 0.0279(16)
C1B 0.0339(12) 0.0422(12) 0.0384(13) 0.0023(10) -0.0002(9) 0.0055(9)
C2B 0.0432(13) 0.0437(13) 0.0472(14) -0.0024(11) -0.0050(11) 0.0082(10)
C3B 0.0518(15) 0.0728(18) 0.0480(15) -0.0069(13) 0.0044(12) 0.0210(13)
C4B 0.0444(15) 0.0778(18) 0.0643(18) -0.0012(15) 0.0115(14) 0.0179(13)
C5B 0.047(2) 0.070(2) 0.088(3) 0.0008(15) 0.0007(18) -0.0108(13)
C6B 0.0516(18) 0.0765(18) 0.074(3) -0.0109(16) -0.0013(16) -0.0177(14)
C7B 0.0571(17) 0.0704(17) 0.0481(17) -0.0056(12) -0.0047(14) -0.0030(12)
C8B 0.0353(12) 0.0552(15) 0.0482(14) 0.0099(11) -0.0067(10) 0.0036(10)
C9B 0.0336(12) 0.0373(12) 0.0567(15) 0.0017(11) -0.0045(10) 0.0044(9)
C10B 0.0359(13) 0.0562(15) 0.0575(15) 0.0008(13) 0.0006(11) 0.0087(11)
C11B 0.0336(13) 0.0669(16) 0.0501(15) 0.0160(13) -0.0074(10) 0.0070(11)
C12B 0.0390(14) 0.0794(18) 0.0490(15) 0.0166(13) 0.0030(11) 0.0123(12)
C13B 0.0520(16) 0.0625(16) 0.0497(16) 0.0119(13) -0.0041(13) 0.0002(13)
C14B 0.0555(18) 0.0545(15) 0.0320(16) 0.0019(12) -0.0020(15) -0.0079(12)
C15B 0.054(2) 0.109(2) 0.076(3) 0.0155(16) 0.0022(19) -0.0168(14)
C16B 0.081(2) 0.086(2) 0.0570(19) -0.0067(18) -0.0050(17) -0.0099(17)
C17B 0.115(2) 0.0564(18) 0.094(2) -0.0093(16) -0.0006(19) -0.0006(16)
C18B 0.0472(14) 0.0499(15) 0.0343(12) -0.0025(11) 0.0010(11) 0.0061(12)
C19B 0.0451(14) 0.0540(14) 0.0498(15) 0.0059(12) 0.0002(11) -0.0017(11)
C20B 0.0428(18) 0.0622(16) 0.054(2) 0.0008(14) -0.0073(16) -0.0001(12)
C21B 0.0480(15) 0.0631(16) 0.0432(14) 0.0069(13) -0.0042(12) 0.0104(13)
C22B 0.0547(15) 0.0489(14) 0.0399(13) 0.0002(11) 0.0025(12) 0.0007(12)
C23B 0.0442(15) 0.0622(16) 0.0378(14) -0.0008(13) -0.0043(11) 0.0008(13)
C24B 0.0475(16) 0.094(2) 0.099(2) 0.0202(19) -0.0130(16) -0.0095(15)
C25B 0.086(3) 0.076(2) 0.047(2) 0.0183(14) 0.003(2) -0.0001(16)
C26B 0.053(2) 0.082(2) 0.086(3) 0.0192(16) 0.000(2) -0.0230(13)

loop_
_atom_type_symbol
_atom_type_description
_atom_type_scat_dispersion_real
_atom_type_scat_dispersion_imag
_atom_type_scat_source
C C 0.0033 0.0016 'International Tables Vol C Tables 4.2.6.8 and 6.1.1.4'
H H 0.0000 0.0000 'International Tables Vol C Tables 4.2.6.8 and 6.1.1.4'
N N 0.0061 0.0033 'International Tables Vol C Tables 4.2.6.8 and 6.1.1.4'
O O 0.0106 0.0060 'International Tables Vol C Tables 4.2.6.8 and 6.1.1.4'

loop_
_geom_angle_atom_site_label_1
_geom_angle_atom_site_label_2
_geom_angle_atom_site_label_3
_geom_angle
C13A O3A C14A 121.2(2)
C20A O4A C24A 117.2(2)
C22A O5A C25A 118.2(2)
C13B O3B C14B 121.82(19)
C20B O4B C24B 117.4(2)
C22B O5B C25B 116.7(2)
C13A N1A C12A 121.9(2)
C13A N1A C8A 120.43(19)
C12A N1A C8A 114.88(17)
C13B N1B C12B 121.64(19)
C13B N1B C8B 120.91(18)
C12B N1B C8B 115.24(17)
C11A C1A C9A 110.27(16)
C11A C1A C2A 112.82(18)
C9A C1A C2A 110.49(17)
C3A C2A C18A 110.67(19)
C3A C2A C1A 111.89(18)
C18A C2A C1A 112.27(17)
C4A C3A C2A 124.4(2)
C3A C4A C10A 124.6(2)
C6A C5A C10A 111.3(2)
C7A C6A C5A 109.4(3)
C6A C7A C8A 112.9(2)
O1A C8A N1A 110.35(17)
O1A C8A C7A 110.3(2)
N1A C8A C7A 109.5(2)
O1A C8A C9A 102.97(18)
N1A C8A C9A 110.07(17)
C7A C8A C9A 113.6(2)
C1A C9A C10A 112.25(17)
C1A C9A C8A 116.04(17)
C10A C9A C8A 109.51(17)
C4A C10A C5A 110.9(2)
C4A C10A C9A 110.47(19)
C5A C10A C9A 113.7(2)
C12A C11A C26A 109.6(2)
C12A C11A C1A 108.41(18)
C26A C11A C1A 116.0(2)
N1A C12A C11A 109.86(19)
O2A C13A O3A 123.5(2)
O2A C13A N1A 125.0(2)
O3A C13A N1A 111.5(2)
O3A C14A C16A 109.8(3)
O3A C14A C17A 110.6(2)
C16A C14A C17A 113.2(3)
O3A C14A C15A 100.3(2)
C16A C14A C15A 111.5(2)
C17A C14A C15A 110.7(3)
C23A C18A C19A 118.5(2)
C23A C18A C2A 121.3(2)
C19A C18A C2A 120.1(2)
C20A C19A C18A 119.4(2)
C19A C20A O4A 124.3(2)
C19A C20A C21A 121.8(3)
O4A C20A C21A 113.9(2)
C22A C21A C20A 118.2(2)
O5A C22A C23A 116.3(2)
O5A C22A C21A 123.7(2)
C23A C22A C21A 120.0(2)
C18A C23A C22A 122.0(2)
C2B C1B C9B 111.55(16)
C2B C1B C11B 113.20(17)
C9B C1B C11B 110.39(16)
C3B C2B C18B 111.08(19)
C3B C2B C1B 112.91(18)
C18B C2B C1B 111.83(17)
C4B C3B C2B 124.8(2)
C3B C4B C10B 123.9(2)
C6B C5B C10B 111.5(3)
C5B C6B C7B 108.9(3)
C8B C7B C6B 111.6(2)
O1B C8B N1B 109.44(17)
O1B C8B C7B 110.6(2)
N1B C8B C7B 109.4(2)
O1B C8B C9B 104.16(18)
N1B C8B C9B 109.38(16)
C7B C8B C9B 113.7(2)
C1B C9B C8B 116.26(16)
C1B C9B C10B 112.75(17)
C8B C9B C10B 109.19(18)
C4B C10B C5B 111.0(2)
C4B C10B C9B 110.48(19)
C5B C10B C9B 112.9(2)
C12B C11B C1B 109.15(18)
C12B C11B C26B 111.1(2)
C1B C11B C26B 115.3(2)
N1B C12B C11B 111.25(18)
O2B C13B O3B 123.2(2)
O2B C13B N1B 124.8(2)
O3B C13B N1B 112.0(2)
O3B C14B C17B 110.0(2)
O3B C14B C16B 111.7(2)
C17B C14B C16B 111.3(2)
O3B C14B C15B 101.5(2)
C17B C14B C15B 111.5(2)
C16B C14B C15B 110.5(3)
C23B C18B C19B 119.0(2)
C23B C18B C2B 119.9(2)
C19B C18B C2B 121.0(2)
C20B C19B C18B 119.8(2)
O4B C20B C19B 124.6(2)
O4B C20B C21B 114.6(2)
C19B C20B C21B 120.7(2)
C22B C21B C20B 119.8(2)
C21B C22B O5B 125.3(2)
C21B C22B C23B 119.8(2)
O5B C22B C23B 114.8(2)
C18B C23B C22B 120.9(2)

loop_
_geom_bond_atom_site_label_1
_geom_bond_atom_site_label_2
_geom_bond_distance
O1A C8A 1.417(3)
O2A C13A 1.216(3)
O3A C13A 1.345(3)
O3A C14A 1.481(3)
O4A C20A 1.381(3)
O4A C24A 1.429(3)
O5A C22A 1.370(3)
O5A C25A 1.418(3)
O1B C8B 1.408(3)
O2B C13B 1.233(3)
O3B C13B 1.341(3)
O3B C14B 1.468(3)
O4B C20B 1.371(3)
O4B C24B 1.420(3)
O5B C22B 1.372(3)
O5B C25B 1.431(3)
N1A C13A 1.352(3)
N1A C12A 1.474(3)
N1A C8A 1.490(3)
N1B C13B 1.353(3)
N1B C12B 1.471(2)
N1B C8B 1.501(3)
C1A C11A 1.530(3)
C1A C9A 1.537(3)
C1A C2A 1.552(3)
C2A C3A 1.511(3)
C2A C18A 1.520(3)
C3A C4A 1.312(3)
C4A C10A 1.500(3)
C5A C6A 1.514(5)
C5A C10A 1.519(3)
C6A C7A 1.515(4)
C7A C8A 1.528(3)
C8A C9A 1.541(3)
C9A C10A 1.539(3)
C11A C12A 1.523(3)
C11A C26A 1.524(3)
C14A C16A 1.498(3)
C14A C17A 1.504(4)
C14A C15A 1.516(5)
C18A C23A 1.361(3)
C18A C19A 1.407(3)
C19A C20A 1.372(4)
C20A C21A 1.387(3)
C21A C22A 1.385(3)
C22A C23A 1.379(3)
C1B C2B 1.530(3)
C1B C9B 1.531(3)
C1B C11B 1.537(3)
C2B C3B 1.494(3)
C2B C18B 1.523(3)
C3B C4B 1.322(3)
C4B C10B 1.494(4)
C5B C6B 1.522(5)
C5B C10B 1.528(3)
C6B C7B 1.530(4)
C7B C8B 1.517(3)
C8B C9B 1.539(3)
C9B C10B 1.541(3)
C11B C12B 1.514(3)
C11B C26B 1.537(3)
C14B C17B 1.504(3)
C14B C16B 1.516(4)
C14B C15B 1.522(5)
C18B C23B 1.382(3)
C18B C19B 1.393(3)
C19B C20B 1.386(4)
C20B C21B 1.388(3)
C21B C22B 1.367(3)
C22B C23B 1.396(3)
